data_7030971
loop_
_publ_author_name
'Sahoo, Dipankar'
'Suriyanarayanan, Ramakirushnan'
'Chandrasekhar, Vadapalli'

_publ_section_title
;
 Di-, tri- and tetranuclear molecular vanadium phosphonates: a chloride
 encapsulated tetranuclear bowl.
;
_journal_issue 28
_journal_name_full 'Dalton transactions (Cambridge, England : 2003)'
_journal_page_first 10898
_journal_page_last 10909
_journal_paper_doi 10.1039/c4dt00720d
_journal_volume 43
_journal_year 2014
_chemical_formula_moiety 'C28 H41 N4 O11 P2 V2, 2(Cl)'
_chemical_formula_sum 'C28 H41 Cl2 N4 O11 P2 V2'
_chemical_formula_weight 844.37
_chemical_name_systematic
;
 ?
;
_space_group_crystal_system orthorhombic
_space_group_IT_number 62
_space_group_name_Hall '-P 2ac 2n'
_space_group_name_H-M_alt 'P n m a'
_symmetry_space_group_name_Hall '-P 2ac 2n'
_symmetry_space_group_name_H-M 'P n m a'
_atom_sites_solution_hydrogens mixed
_atom_sites_solution_primary direct
_audit_creation_date 2014-05-10
_audit_creation_method
;
Olex2 1.2
(compiled 2014.03.20 svn.r2914 for OlexSys, GUI svn.r4816)
;
_cell_angle_alpha 90
_cell_angle_beta 90
_cell_angle_gamma 90
_cell_formula_units_Z 4
_cell_length_a 23.066(5)
_cell_length_b 14.961(5)
_cell_length_c 10.893(5)
_cell_measurement_reflns_used 3565
_cell_measurement_temperature 293(2)
_cell_measurement_theta_max 27.61
_cell_measurement_theta_min 2.23
_cell_volume 3759(2)
_computing_cell_refinement 'SAINT v6.45A (Bruker, 2003)'
_computing_data_reduction 'SAINT v6.45A (Bruker, 2003)'
_computing_molecular_graphics 'Olex2 (Dolomanov et al., 2009)'
_computing_publication_material 'Olex2 (Dolomanov et al., 2009)'
_computing_structure_refinement 'ShelXL (Sheldrick, 2008)'
_computing_structure_solution 'ShelXS (Sheldrick, 2008)'
_diffrn_ambient_temperature 293(2)
_diffrn_measured_fraction_theta_full 0.995
_diffrn_measured_fraction_theta_max 0.995
_diffrn_measurement_device_type 'Bruker APEX-II CCD'
_diffrn_measurement_method '\f and \w scans'
_diffrn_radiation_monochromator graphite
_diffrn_radiation_type MoK\a
_diffrn_radiation_wavelength 0.71069
_diffrn_reflns_av_R_equivalents 0.0585
_diffrn_reflns_av_unetI/netI 0.0413
_diffrn_reflns_Laue_measured_fraction_full 0.995
_diffrn_reflns_Laue_measured_fraction_max 0.995
_diffrn_reflns_limit_h_max 27
_diffrn_reflns_limit_h_min -27
_diffrn_reflns_limit_k_max 18
_diffrn_reflns_limit_k_min -17
_diffrn_reflns_limit_l_max 9
_diffrn_reflns_limit_l_min -13
_diffrn_reflns_number 19194
_diffrn_reflns_point_group_measured_fraction_full 0.995
_diffrn_reflns_point_group_measured_fraction_max 0.995
_diffrn_reflns_theta_full 25.240
_diffrn_reflns_theta_max 25.345
_diffrn_reflns_theta_min 4.078
_diffrn_standards_number 0
_exptl_absorpt_coefficient_mu 0.783
_exptl_absorpt_correction_T_max 1
_exptl_absorpt_correction_T_min 0.503776
_exptl_absorpt_correction_type multi-scan
_exptl_absorpt_process_details
;
SADABS v.2.10 (Bruker,2003) was used for absorption correction.
R(int) was 0.0440 before and 0.0268 after correction.
The Ratio of minimum to maximum transmission is 0.5038.
The \l/2 correction factor is 0.0015.
;
_exptl_crystal_colour green
_exptl_crystal_colour_primary green
_exptl_crystal_density_diffrn 1.492
_exptl_crystal_description block
_exptl_crystal_F_000 1740
_exptl_crystal_size_max 0.092
_exptl_crystal_size_mid 0.086
_exptl_crystal_size_min 0.082
_refine_diff_density_max 2.288
_refine_diff_density_min -1.255
_refine_diff_density_rms 0.164
_refine_ls_extinction_method none
_refine_ls_goodness_of_fit_ref 1.034
_refine_ls_hydrogen_treatment mixed
_refine_ls_matrix_type full
_refine_ls_number_parameters 252
_refine_ls_number_reflns 3570
_refine_ls_number_restraints 95
_refine_ls_restrained_S_all 1.128
_refine_ls_R_factor_all 0.1351
_refine_ls_R_factor_gt 0.1182
_refine_ls_shift/su_max 0.000
_refine_ls_shift/su_mean 0.000
_refine_ls_structure_factor_coef Fsqd
_refine_ls_weighting_details 'w=1/[\s^2^(Fo^2^)+(0.1054P)^2^+64.1964P] where P=(Fo^2^+2Fc^2^)/3'
_refine_ls_weighting_scheme calc
_refine_ls_wR_factor_gt 0.2723
_refine_ls_wR_factor_ref 0.2865
_reflns_Friedel_coverage 0.000
_reflns_number_gt 2939
_reflns_number_total 3570
_reflns_threshold_expression 'I > 2\s(I)'
_cod_data_source_file c4dt00720d2.cif
_cod_data_source_block 2
_cod_depositor_comments 'Adding full bibliography for 7030970--7030975.cif.'
_cod_database_code 7030971
_shelxl_version_number 2013-3
_shelx_space_group_comment
;
The symmetry employed for this shelxl refinement is uniquely defined
by the following loop, which should always be used as a source of
symmetry information in preference to the above space-group names.
They are only intended as comments.
;
_olex2_refinement_description
;
1. Fixed Uiso
 At 1.2 times of:
  All C(H) groups
 At 1.5 times of:
  All C(H,H,H) groups, All C(H,H,H,H) groups, All O(H) groups, All O(H,H) groups
2. Restrained distances
 C16-C14
 1.54 with sigma of 0.02
 C15-C14
 1.54 with sigma of 0.02
 C14-C17
 1.54 with sigma of 0.02
 H6A-O6
 0.83 with sigma of 0.02
 C17-C16
 2.5 with sigma of 0.04
3. Uiso/Uaniso restraints and constraints
Uanis(C13) \\sim Ueq, Uanis(C12) \\sim Ueq, Uanis(C11) \\sim Ueq: with sigma of
0.01 and sigma for terminal atoms of 0.002
Uanis(C3) \\sim Ueq, Uanis(C1) \\sim Ueq: with sigma of 0.01 and sigma for
terminal atoms of 0.002
Uanis(O6) \\sim Ueq, Uanis(O5) \\sim Ueq: with sigma of 0.01 and sigma for
terminal atoms of 0.002
Uanis(O2) \\sim Ueq: with sigma of 0.01 and sigma for terminal atoms of 0.002
Uanis(C14) \\sim Ueq, Uanis(C15) \\sim Ueq: with sigma of 0.01 and sigma for
terminal atoms of 0.002
Uanis(C16) \\sim Ueq: with sigma of 0.005 and sigma for terminal atoms of 0.002
Uanis(C17) \\sim Ueq: with sigma of 0.007 and sigma for terminal atoms of 0.002
Uanis(O2) \\sim Ueq, Uanis(O5) \\sim Ueq: with sigma of 0.005 and sigma for
terminal atoms of 0.002
Uanis(Cl1) \\sim Ueq, Uanis(Cl2) \\sim Ueq: with sigma of 0.01 and sigma for
terminal atoms of 0.002
Uanis(O5) \\sim Ueq, Uanis(O2) \\sim Ueq: with sigma of 0.003 and sigma for
terminal atoms of 0.002
Uanis(O4) \\sim Ueq: with sigma of 0.005 and sigma for terminal atoms of 0.002
4. Others
 Fixed Sof: H15A(0.5) H15B(0.5) H15C(0.5) H3C(0.5) H3D(0.5) H3E(0.5) C16(0.5)
 H16A(0.5) H16B(0.5) H16C(0.5) C17(0.5) H17A(0.5) H17B(0.5) H17C(0.5)
5.a Riding coordinates:
 C3(H3C,H3D,H3E)
5.b Rotating group:
 O3(H3A,H3B)
5.c Aromatic/amide H refined with riding coordinates:
 C4(H4), C7(H7), C10(H10), C6(H6), C5(H5), C13(H13), C11(H11), C12(H12)
5.d Idealised Me refined as rotating group:
 C15(H15A,H15B,H15C), C1(H1A,H1B,H1C), C16(H16A,H16B,H16C), C17(H17A,H17B,H17C)
5.e Idealised tetrahedral OH refined as rotating group:
 O1(H1)
;

loop_
_space_group_symop_operation_xyz
'x, y, z'
'-x+1/2, -y, z+1/2'
'x+1/2, -y+1/2, -z+1/2'
'-x, y+1/2, -z'
'-x, -y, -z'
'x-1/2, y, -z-1/2'
'-x-1/2, y-1/2, z-1/2'
'x, -y-1/2, z'

loop_
_atom_site_label
_atom_site_type_symbol
_atom_site_fract_x
_atom_site_fract_y
_atom_site_fract_z
_atom_site_U_iso_or_equiv
_atom_site_adp_type
_atom_site_occupancy
_atom_site_site_symmetry_order
_atom_site_calc_flag
_atom_site_refinement_flags_posn
_atom_site_refinement_flags_adp
_atom_site_refinement_flags_occupancy
_atom_site_disorder_assembly
_atom_site_disorder_group
V1 V 0.16621(6) 0.08138(9) 0.78619(14) 0.0383(5) Uani 1 1 d . . . . .
P2 P 0.15431(11) 0.2500 0.5799(2) 0.0189(6) Uani 1 2 d S T P . .
Cl2 Cl -0.00594(11) 0.2500 0.6787(2) 0.0317(6) Uani 1 2 d S TU P . .
P1 P 0.21539(11) 0.2500 0.9637(2) 0.0305(7) Uani 1 2 d S T P . .
Cl1 Cl 0.06225(13) 0.2500 1.0845(3) 0.0434(8) Uani 1 2 d S TU P . .
N1 N 0.1411(3) -0.0024(4) 0.9332(6) 0.0263(14) Uani 1 1 d . . . . .
O3 O 0.0781(2) 0.1365(4) 0.8460(5) 0.0384(14) Uani 1 1 d . . . . .
H3A H 0.0686 0.1493 0.9195 0.058 Uiso 1 1 d GR . . . .
H3B H 0.0497 0.1473 0.7983 0.058 Uiso 1 1 d GR . . . .
O2 O 0.1965(3) 0.1678(4) 0.9029(7) 0.0529(17) Uani 1 1 d . U . . .
O4 O 0.2221(3) 0.0275(4) 0.7455(7) 0.0509(16) Uani 1 1 d . U . . .
N2 N 0.1060(4) -0.0063(5) 0.7026(7) 0.0441(19) Uani 1 1 d . . . . .
C2 C 0.2072(5) 0.2500 0.4562(10) 0.027(2) Uani 1 2 d S T P . .
C4 C 0.1610(3) 0.0015(5) 1.0479(8) 0.0314(18) Uani 1 1 d . . . . .
H4 H 0.1914 0.0405 1.0643 0.038 Uiso 1 1 calc R . . . .
C9 C 0.0783(4) -0.0633(6) 0.7789(8) 0.039(2) Uani 1 1 d . . . . .
C7 C 0.0728(3) -0.1116(6) 1.0008(8) 0.0347(18) Uani 1 1 d . . . . .
H7 H 0.0424 -0.1505 0.9829 0.042 Uiso 1 1 calc R . . . .
C15 C 0.3211(6) 0.2500 0.8605(12) 0.048(3) Uani 1 2 d DS TU P . .
H15A H 0.3610 0.2668 0.8701 0.072 Uiso 0.5 1 calc GR . . A -1
H15B H 0.3021 0.2919 0.8073 0.072 Uiso 0.5 1 calc GR . . A -1
H15C H 0.3190 0.1913 0.8253 0.072 Uiso 0.5 1 calc GR . . A -1
C10 C 0.0358(5) -0.1190(7) 0.7358(9) 0.052(2) Uani 1 1 d . . . . .
H10 H 0.0157 -0.1561 0.7896 0.062 Uiso 1 1 calc R . . . .
C6 C 0.0939(4) -0.1055(6) 1.1190(8) 0.0365(19) Uani 1 1 d . . . . .
H6 H 0.0776 -0.1395 1.1817 0.044 Uiso 1 1 calc R . . . .
C5 C 0.1396(4) -0.0481(6) 1.1432(8) 0.0372(19) Uani 1 1 d . . . . .
H5 H 0.1552 -0.0435 1.2216 0.045 Uiso 1 1 calc R . . . .
C8 C 0.0969(3) -0.0597(5) 0.9092(7) 0.0277(16) Uani 1 1 d . . . . .
C13 C 0.0928(6) -0.0069(9) 0.5823(11) 0.074(3) Uani 1 1 d . U . . .
H13 H 0.1113 0.0333 0.5303 0.089 Uiso 1 1 calc R . . . .
C1 C 0.1991(5) 0.1667(7) 0.3791(10) 0.056(3) Uani 1 1 d . U . . .
H1A H 0.2023 0.1147 0.4304 0.084 Uiso 1 1 calc GR . . . .
H1B H 0.2284 0.1646 0.3165 0.084 Uiso 1 1 calc GR . . . .
H1C H 0.1615 0.1679 0.3414 0.084 Uiso 1 1 calc GR . . . .
C11 C 0.0227(6) -0.1196(10) 0.6107(11) 0.079(4) Uani 1 1 d . U . . .
H11 H -0.0062 -0.1568 0.5801 0.095 Uiso 1 1 calc R . . . .
C12 C 0.0529(7) -0.0650(11) 0.5341(12) 0.088(4) Uani 1 1 d . U . . .
H12 H 0.0466 -0.0670 0.4498 0.106 Uiso 1 1 calc R . . . .
C14 C 0.2922(6) 0.2500 0.9823(11) 0.055(4) Uani 1 2 d DS TU P C .
C3 C 0.2670(8) 0.2500 0.5152(16) 0.068(4) Uani 1 2 d S TU P . .
H3C H 0.2859 0.1942 0.4980 0.102 Uiso 0.5 1 d R . . B -1
H3D H 0.2634 0.2576 0.6023 0.102 Uiso 0.5 1 d R . . B -1
H3E H 0.2894 0.2982 0.4817 0.102 Uiso 0.5 1 d R . . B -1
O5 O 0.1587(4) 0.1683(5) 0.6516(7) 0.069(2) Uani 1 1 d . U . . .
O6 O 0.0962(6) 0.2500 0.5114(12) 0.077(3) Uani 1 2 d DS TU P . .
O1 O 0.1922(5) 0.2137(7) 1.0953(10) 0.096(3) Uani 1 1 d . . . C -1
H1 H 0.1586 0.1967 1.0882 0.144 Uiso 1 1 calc GR . . C -1
C16 C 0.3124(8) 0.2891(11) 1.0957(14) 0.043(4) Uani 0.5 1 d D U . C -1
H16A H 0.3524 0.2738 1.1081 0.065 Uiso 0.5 1 calc GR . . C -1
H16B H 0.2897 0.2665 1.1627 0.065 Uiso 0.5 1 calc GR . . C -1
H16C H 0.3085 0.3529 1.0916 0.065 Uiso 0.5 1 calc GR . . C -1
C17 C 0.3076(11) 0.1420(11) 1.002(2) 0.071(6) Uani 0.5 1 d D U . . .
H17A H 0.3488 0.1342 1.0052 0.107 Uiso 0.5 1 calc GR . . C .
H17B H 0.2921 0.1083 0.9342 0.107 Uiso 0.5 1 calc GR . . . .
H17C H 0.2905 0.1214 1.0770 0.107 Uiso 0.5 1 calc GR . . . .
H6A H 0.065(5) 0.2500 0.550(17) 0.107 Uiso 1 2 d DRS T P . .

loop_
_atom_site_aniso_label
_atom_site_aniso_U_11
_atom_site_aniso_U_22
_atom_site_aniso_U_33
_atom_site_aniso_U_23
_atom_site_aniso_U_13
_atom_site_aniso_U_12
V1 0.0379(8) 0.0250(7) 0.0519(10) 0.0181(6) 0.0239(7) 0.0076(6)
P2 0.0181(12) 0.0238(13) 0.0149(12) 0.000 0.0006(9) 0.000
Cl2 0.0221(11) 0.0473(13) 0.0257(11) 0.000 -0.0017(9) 0.000
P1 0.0126(12) 0.064(2) 0.0150(12) 0.000 -0.0006(10) 0.000
Cl1 0.0284(12) 0.0724(16) 0.0295(12) 0.000 0.0031(10) 0.000
N1 0.023(3) 0.017(3) 0.039(4) 0.007(3) 0.003(3) 0.002(2)
O3 0.037(3) 0.046(3) 0.033(3) 0.012(3) 0.009(3) 0.013(3)
O2 0.046(3) 0.039(3) 0.074(3) 0.001(2) 0.004(2) -0.004(2)
O4 0.050(2) 0.047(2) 0.055(2) 0.0037(18) 0.0090(17) 0.0019(17)
N2 0.063(5) 0.039(4) 0.031(4) 0.011(3) 0.007(4) 0.002(4)
C2 0.030(6) 0.028(5) 0.023(5) 0.000 0.006(4) 0.000
C4 0.026(4) 0.018(4) 0.050(5) 0.005(3) -0.005(4) 0.000(3)
C9 0.041(5) 0.037(5) 0.039(5) 0.004(4) 0.002(4) 0.001(4)
C7 0.029(4) 0.031(4) 0.045(5) 0.007(4) -0.003(4) -0.007(3)
C15 0.047(4) 0.050(4) 0.048(4) 0.000 0.001(2) 0.000
C10 0.069(7) 0.048(6) 0.039(5) 0.001(4) -0.010(5) -0.009(5)
C6 0.035(4) 0.039(5) 0.035(4) 0.014(4) 0.003(4) -0.012(4)
C5 0.037(4) 0.037(5) 0.037(5) 0.011(4) -0.006(4) -0.002(4)
C8 0.023(4) 0.025(4) 0.035(4) 0.008(3) -0.001(3) 0.003(3)
C13 0.095(7) 0.078(7) 0.051(6) 0.017(5) 0.000(5) -0.008(6)
C1 0.059(3) 0.054(3) 0.055(3) -0.0028(19) 0.0052(19) -0.0020(19)
C11 0.093(7) 0.086(7) 0.060(6) -0.007(6) -0.018(6) -0.016(6)
C12 0.113(8) 0.097(8) 0.054(6) 0.005(6) -0.014(6) -0.011(7)
C14 0.036(6) 0.089(8) 0.042(6) 0.000 -0.005(5) 0.000
C3 0.067(5) 0.070(5) 0.067(5) 0.000 0.001(2) 0.000
O5 0.078(3) 0.063(3) 0.065(3) 0.015(2) 0.021(2) 0.010(2)
O6 0.074(4) 0.083(4) 0.074(4) 0.000 0.001(2) 0.000
O1 0.096(7) 0.080(7) 0.112(8) 0.003(5) -0.005(6) 0.001(5)
C16 0.036(5) 0.051(6) 0.043(6) -0.001(4) -0.004(4) -0.007(4)
C17 0.070(7) 0.071(7) 0.072(7) 0.001(2) 0.000(2) 0.000(2)

loop_
_atom_type_symbol
_atom_type_description
_atom_type_scat_dispersion_real
_atom_type_scat_dispersion_imag
_atom_type_scat_source
C C 0.0033 0.0016 'International Tables Vol C Tables 4.2.6.8 and 6.1.1.4'
H H 0.0000 0.0000 'International Tables Vol C Tables 4.2.6.8 and 6.1.1.4'
N N 0.0061 0.0033 'International Tables Vol C Tables 4.2.6.8 and 6.1.1.4'
O O 0.0106 0.0060 'International Tables Vol C Tables 4.2.6.8 and 6.1.1.4'
P P 0.1023 0.0942 'International Tables Vol C Tables 4.2.6.8 and 6.1.1.4'
Cl Cl 0.1484 0.1585 'International Tables Vol C Tables 4.2.6.8 and 6.1.1.4'
V V 0.3005 0.5294 'International Tables Vol C Tables 4.2.6.8 and 6.1.1.4'

loop_
_geom_angle_atom_site_label_1
_geom_angle_atom_site_label_2
_geom_angle_atom_site_label_3
_geom_angle
_geom_angle_site_symmetry_1
_geom_angle_site_symmetry_3
N1 V1 O3 75.8(2) . .
N1 V1 N2 77.2(3) . .
O2 V1 N1 89.9(3) . .
O2 V1 O3 83.9(3) . .
O2 V1 N2 158.4(3) . .
O2 V1 O5 94.5(3) . .
O4 V1 N1 97.6(3) . .
O4 V1 O3 170.5(3) . .
O4 V1 O2 103.2(3) . .
O4 V1 N2 95.6(3) . .
O4 V1 O5 101.5(3) . .
N2 V1 O3 76.3(3) . .
O5 V1 N1 158.8(3) . .
O5 V1 O3 84.0(3) . .
O5 V1 N2 91.8(3) . .
O5 P2 C2 110.6(4) 8_565 .
O5 P2 C2 110.6(4) . .
O5 P2 O5 114.4(7) . 8_565
O5 P2 O6 108.8(4) . .
O5 P2 O6 108.8(4) 8_565 .
O6 P2 C2 103.1(6) . .
O2 P1 O2 114.4(6) . 8_565
O2 P1 C14 110.3(3) . .
O2 P1 C14 110.3(3) 8_565 .
O2 P1 O1 125.7(5) 8_565 .
O2 P1 O1 91.2(5) . .
O1 P1 C14 103.2(5) . .
C4 N1 V1 126.2(5) . .
C4 N1 C8 117.8(6) . .
C8 N1 V1 115.7(5) . .
V1 O3 H3A 125.3 . .
V1 O3 H3B 125.2 . .
H3A O3 H3B 109.5 . .
P1 O2 V1 164.3(5) . .
C9 N2 V1 115.9(6) . .
C13 N2 V1 124.9(8) . .
C13 N2 C9 119.1(9) . .
C1 C2 P2 109.1(6) 8_565 .
C1 C2 P2 109.1(6) . .
C1 C2 C1 110.7(11) 8_565 .
C1 C2 C3 110.3(7) 8_565 .
C1 C2 C3 110.3(7) . .
C3 C2 P2 107.2(9) . .
N1 C4 H4 117.8 . .
N1 C4 C5 124.4(7) . .
C5 C4 H4 117.8 . .
N2 C9 C10 120.8(9) . .
N2 C9 C8 115.3(8) . .
C10 C9 C8 123.8(8) . .
C6 C7 H7 120.2 . .
C6 C7 C8 119.6(7) . .
C8 C7 H7 120.2 . .
H15A C15 H15B 109.5 . .
H15A C15 H15C 109.5 . .
H15B C15 H15C 109.5 . .
C14 C15 H15A 109.5 . .
C14 C15 H15B 109.5 . .
C14 C15 H15C 109.5 . .
C9 C10 H10 120.2 . .
C9 C10 C11 119.5(10) . .
C11 C10 H10 120.2 . .
C7 C6 H6 120.4 . .
C7 C6 C5 119.1(7) . .
C5 C6 H6 120.4 . .
C4 C5 C6 117.8(8) . .
C4 C5 H5 121.1 . .
C6 C5 H5 121.1 . .
N1 C8 C9 115.1(7) . .
N1 C8 C7 121.2(7) . .
C7 C8 C9 123.6(7) . .
N2 C13 H13 119.0 . .
N2 C13 C12 122.0(12) . .
C12 C13 H13 119.0 . .
C2 C1 H1A 109.5 . .
C2 C1 H1B 109.5 . .
C2 C1 H1C 109.5 . .
H1A C1 H1B 109.5 . .
H1A C1 H1C 109.5 . .
H1B C1 H1C 109.5 . .
C10 C11 H11 120.5 . .
C12 C11 C10 119.0(12) . .
C12 C11 H11 120.5 . .
C13 C12 H12 120.3 . .
C11 C12 C13 119.3(12) . .
C11 C12 H12 120.3 . .
C15 C14 P1 110.2(9) . .
C15 C14 C17 91.0(10) . 8_565
C15 C14 C17 91.0(10) . .
C16 C14 P1 114.6(10) . .
C16 C14 C15 128.3(12) . .
C16 C14 C17 55.3(11) . 8_565
C16 C14 C17 102.4(12) . .
C17 C14 P1 103.0(10) 8_565 .
C17 C14 P1 103.0(10) . .
C17 C14 C17 151.4(19) 8_565 .
C2 C3 H3C 109.3 . .
C2 C3 H3D 109.9 . .
C2 C3 H3E 109.2 . .
H3C C3 H3D 109.5 . .
H3C C3 H3E 109.5 . .
H3D C3 H3E 109.5 . .
P2 O5 V1 164.2(6) . .
P2 O6 H6A 120(10) . .
P1 O1 H1 109.5 . .
C14 C16 H16A 109.5 . .
C14 C16 H16B 109.5 . .
C14 C16 H16C 109.5 . .
C14 C16 C17 70.2(10) . 8_565
H16A C16 H16B 109.5 . .
H16A C16 H16C 109.5 . .
H16B C16 H16C 109.5 . .
C17 C16 H16A 109.9 8_565 .
C17 C16 H16B 137.9 8_565 .
C17 C16 H16C 42.0 8_565 .
C14 C17 H17A 109.5 . .
C14 C17 H17B 109.5 . .
C14 C17 H17C 109.5 . .
H17A C17 H17B 109.5 . .
H17A C17 H17C 109.5 . .
H17B C17 H17C 109.5 . .

loop_
_geom_bond_atom_site_label_1
_geom_bond_atom_site_label_2
_geom_bond_distance
_geom_bond_site_symmetry_2
V1 N1 2.115(6) .
V1 O3 2.288(6) .
V1 O2 1.944(7) .
V1 O4 1.584(7) .
V1 N2 2.115(8) .
V1 O5 1.967(8) .
P2 C2 1.818(11) .
P2 O5 1.455(8) .
P2 O5 1.455(8) 8_565
P2 O6 1.533(14) .
P1 O2 1.463(7) .
P1 O2 1.463(7) 8_565
P1 C14 1.784(14) .
P1 O1 1.623(10) .
N1 C4 1.331(10) .
N1 C8 1.357(10) .
O3 H3A 0.8520 .
O3 H3B 0.8508 .
N2 C9 1.352(11) .
N2 C13 1.346(14) .
C2 C1 1.515(12) .
C2 C1 1.515(12) 8_565
C2 C3 1.52(2) .
C4 H4 0.9300 .
C4 C5 1.368(11) .
C9 C10 1.369(13) .
C9 C8 1.485(12) .
C7 H7 0.9300 .
C7 C6 1.379(12) .
C7 C8 1.382(11) .
C15 H15A 0.9600 .
C15 H15B 0.9600 .
C15 H15C 0.9600 .
C15 C14 1.484(14) .
C10 H10 0.9300 .
C10 C11 1.397(15) .
C6 H6 0.9300 .
C6 C5 1.385(12) .
C5 H5 0.9300 .
C13 H13 0.9300 .
C13 C12 1.370(19) .
C1 H1A 0.9600 .
C1 H1B 0.9600 .
C1 H1C 0.9600 .
C11 H11 0.9300 .
C11 C12 1.360(19) .
C12 H12 0.9300 .
C14 C16 1.443(14) .
C14 C17 1.667(16) 8_565
C14 C17 1.667(16) .
C3 H3C 0.9600 .
C3 H3D 0.9598 .
C3 H3E 0.9596 .
O6 H6A 0.83(2) .
O1 H1 0.8200 .
C16 H16A 0.9600 .
C16 H16B 0.9600 .
C16 H16C 0.9600 .
C16 C17 1.46(3) 8_565
C17 H17A 0.9600 .
C17 H17B 0.9600 .
C17 H17C 0.9600 .

loop_
_geom_torsion_atom_site_label_1
_geom_torsion_atom_site_label_2
_geom_torsion_atom_site_label_3
_geom_torsion_atom_site_label_4
_geom_torsion
_geom_torsion_site_symmetry_1
_geom_torsion_site_symmetry_4
V1 N1 C4 C5 173.3(6) . .
V1 N1 C8 C9 8.0(8) . .
V1 N1 C8 C7 -173.6(6) . .
V1 N2 C9 C10 175.8(7) . .
V1 N2 C9 C8 -3.5(10) . .
V1 N2 C13 C12 -179.4(11) . .
P1 C14 C16 C17 -89.1(13) . 8_565
N1 C4 C5 C6 -0.7(13) . .
O2 P1 O2 V1 12(2) 8_565 .
O2 P1 C14 C15 63.6(4) . .
O2 P1 C14 C15 -63.6(4) 8_565 .
O2 P1 C14 C16 89.9(10) 8_565 .
O2 P1 C14 C16 -142.8(9) . .
O2 P1 C14 C17 -32.4(11) . .
O2 P1 C14 C17 32.4(11) 8_565 8_565
O2 P1 C14 C17 159.6(10) . 8_565
O2 P1 C14 C17 -159.6(10) 8_565 .
N2 C9 C10 C11 2.9(16) . .
N2 C9 C8 N1 -2.9(11) . .
N2 C9 C8 C7 178.7(8) . .
N2 C13 C12 C11 5(2) . .
C2 P2 O5 V1 127(2) . .
C4 N1 C8 C9 -177.8(7) . .
C4 N1 C8 C7 0.6(11) . .
C9 N2 C13 C12 -1.4(19) . .
C9 C10 C11 C12 0(2) . .
C7 C6 C5 C4 1.3(13) . .
C15 C14 C16 C17 58.7(16) . 8_565
C10 C9 C8 N1 177.8(8) . .
C10 C9 C8 C7 -0.6(14) . .
C10 C11 C12 C13 -4(2) . .
C6 C7 C8 N1 -0.1(12) . .
C6 C7 C8 C9 178.2(8) . .
C8 N1 C4 C5 -0.2(11) . .
C8 C9 C10 C11 -177.9(10) . .
C8 C7 C6 C5 -0.9(13) . .
C13 N2 C9 C10 -2.3(15) . .
C13 N2 C9 C8 178.3(9) . .
C14 P1 O2 V1 -112.7(17) . .
O5 P2 C2 C1 55.6(9) . .
O5 P2 C2 C1 176.7(7) . 8_565
O5 P2 C2 C1 -55.6(9) 8_565 8_565
O5 P2 C2 C1 -176.7(7) 8_565 .
O5 P2 C2 C3 -63.9(4) . .
O5 P2 C2 C3 63.9(4) 8_565 .
O5 P2 O5 V1 2(3) 8_565 .
O6 P2 C2 C1 -60.6(7) . .
O6 P2 C2 C1 60.6(7) . 8_565
O6 P2 C2 C3 180.000(1) . .
O6 P2 O5 V1 -120(2) . .
O1 P1 O2 V1 142.8(17) . .
O1 P1 C14 C15 159.9(4) . .
O1 P1 C14 C16 -46.6(9) . .
O1 P1 C14 C17 63.9(11) . .
O1 P1 C14 C17 -104.1(11) . 8_565
C17 C14 C16 C17 160(2) . 8_565
